data_9002407
loop_
_publ_author_name
'Fischer, R. X.'
'Schneider, H.'

_publ_section_title
;
 Crystal structure of Cr-mullite
 Sample: fixed slit, monochromatic
;
_journal_name_full 'American Mineralogist'
_journal_page_first 1175
_journal_page_last 1179
_journal_volume 85
_journal_year 2000
_chemical_formula_sum 'Al1.97 Cr0.25 O5.22 Si0.78'
_chemical_name_mineral Mullite
_space_group_IT_number 55
_symmetry_space_group_name_Hall '-P 2 2ab'
_symmetry_space_group_name_H-M 'P b a m'
_cell_angle_alpha 90
_cell_angle_beta 90
_cell_angle_gamma 90
_cell_formula_units_Z 2
_cell_length_a 7.56712
_cell_length_b 7.70909
_cell_length_c 2.90211
_cell_volume 169.296
_database_code_amcsd 0002492
_exptl_crystal_density_diffrn 3.366
_cod_original_formula_sum 'Al1.97 Cr.25 Si.78 O5.22'
_cod_database_code 9002407

loop_
_space_group_symop_operation_xyz
x,y,z
1/2+x,1/2-y,z
1/2-x,1/2+y,-z
1/2-x,1/2+y,z
1/2+x,1/2-y,-z
x,y,-z
-x,-y,z
-x,-y,-z

loop_
_atom_site_label
_atom_site_fract_x
_atom_site_fract_y
_atom_site_fract_z
_atom_site_occupancy
_atom_site_U_iso_or_equiv
_atom_site_type_symbol
_atom_site_attached_hydrogens
AlM1 0.00000 0.00000 0.00000 0.75000 0.00659 Al 0
CrM1 0.00000 0.00000 0.00000 0.25000 0.00659 Cr 0
AlT 0.14820 0.34160 0.50000 0.50000 0.00874 Al 0
SiT 0.14820 0.34160 0.50000 0.39000 0.00874 Si 0
AlT* 0.25990 0.20020 0.50000 0.11000 0.00127 Al 0
Oab 0.35650 0.42170 0.50000 1.00000 0.01659 O 0
Oc 0.50000 0.00000 0.50000 1.00000 0.02026 O 0
Oc* 0.43600 0.04790 0.50000 0.11000 0.00887 O 0
Od 0.12750 0.22490 0.00000 1.00000 0.01596 O 0

loop_
_cod_changelog_entry_id
_cod_changelog_entry_author
_cod_changelog_entry_date
_cod_changelog_entry_text
1
;cod-tools version 3.8.0
Id: cif_guess_AMCSD_atom_types 9581 2023-05-17 12:35:41Z saulius
;
2023-05-18T11:37:12+03:00
;Derived atom types and hydrogen counts
from atom names that follow the AMCSD naming convention
(Wat == water, O-H == hydroxyl).
;

loop_
_cod_related_entry_id
_cod_related_entry_database
_cod_related_entry_code
1 AMCSD 0002492
